data_4108841
loop_
_publ_author_name
'Pierre Dechambenoit'
'Sylvie Ferlay'
'Nathalie Kyritsakas'
'Mir Wais Hosseini'

_publ_section_title
;
 Molecular Tectonics: Control of Reversible Water Release in Porous
 Charge-Assisted H-Bonded Networks
;
_journal_name_full 'Journal of the American Chemical Society'
_journal_page_first 17106
_journal_page_last 17113
_journal_paper_doi 10.1021/ja806916t
_journal_volume 130
_journal_year 2008
_chemical_formula_moiety '3(C14 H20 N4 O2), 2(C6 Fe N6), 8(H2 O)'
_chemical_formula_sum 'C54 H76 Fe2 N24 O14'
_chemical_formula_weight 1397.09
_chemical_name_systematic
;
 ?
;
_space_group_IT_number 14
_symmetry_cell_setting monoclinic
_symmetry_space_group_name_Hall '-P 2yn'
_symmetry_space_group_name_H-M 'P 1 21/n 1'
_atom_sites_solution_hydrogens geom
_atom_sites_solution_primary direct
_atom_sites_solution_secondary difmap
_audit_creation_method SHELXL-97
_cell_angle_alpha 90.00
_cell_angle_beta 92.363(3)
_cell_angle_gamma 90.00
_cell_formula_units_Z 2
_cell_length_a 7.0978(5)
_cell_length_b 22.2254(16)
_cell_length_c 20.6357(12)
_cell_measurement_reflns_used 1894
_cell_measurement_temperature 173(2)
_cell_measurement_theta_max 24.64
_cell_measurement_theta_min 2.92
_cell_volume 3252.5(4)
_computing_cell_refinement 'Bruker SMART'
_computing_data_collection 'Bruker SMART'
_computing_data_reduction 'Bruker SAINT'
_computing_molecular_graphics 'Bruker SHELXTL'
_computing_publication_material 'Bruker SHELXTL'
_computing_structure_refinement 'SHELXL-97 (Sheldrick, 1997)'
_computing_structure_solution 'SHELXS-97 (Sheldrick, 1990)'
_diffrn_ambient_temperature 173(2)
_diffrn_measured_fraction_theta_full 0.992
_diffrn_measured_fraction_theta_max 0.992
_diffrn_measurement_device_type 'CCD area detector'
_diffrn_measurement_method 'phi and omega scans'
_diffrn_radiation_monochromator graphite
_diffrn_radiation_source 'fine-focus sealed tube'
_diffrn_radiation_type MoK\a
_diffrn_radiation_wavelength 0.71073
_diffrn_reflns_av_R_equivalents 0.0531
_diffrn_reflns_av_sigmaI/netI 0.0860
_diffrn_reflns_limit_h_max 9
_diffrn_reflns_limit_h_min -8
_diffrn_reflns_limit_k_max 26
_diffrn_reflns_limit_k_min -28
_diffrn_reflns_limit_l_max 20
_diffrn_reflns_limit_l_min -26
_diffrn_reflns_number 19396
_diffrn_reflns_theta_full 27.51
_diffrn_reflns_theta_max 27.51
_diffrn_reflns_theta_min 1.35
_exptl_absorpt_coefficient_mu 0.527
_exptl_absorpt_correction_T_max 0.9741
_exptl_absorpt_correction_T_min 0.9492
_exptl_absorpt_correction_type multi-scan
_exptl_absorpt_process_details sadabs
_exptl_crystal_colour colorless
_exptl_crystal_density_diffrn 1.427
_exptl_crystal_density_meas ?
_exptl_crystal_description prism
_exptl_crystal_F_000 1464
_exptl_crystal_size_max 0.10
_exptl_crystal_size_mid 0.05
_exptl_crystal_size_min 0.05
_refine_diff_density_max 1.011
_refine_diff_density_min -0.887
_refine_diff_density_rms 0.094
_refine_ls_extinction_method none
_refine_ls_goodness_of_fit_ref 1.022
_refine_ls_hydrogen_treatment mixed
_refine_ls_matrix_type full
_refine_ls_number_parameters 452
_refine_ls_number_reflns 7407
_refine_ls_number_restraints 10
_refine_ls_restrained_S_all 1.025
_refine_ls_R_factor_all 0.0944
_refine_ls_R_factor_gt 0.0503
_refine_ls_shift/su_max 0.000
_refine_ls_shift/su_mean 0.000
_refine_ls_structure_factor_coef Fsqd
_refine_ls_weighting_details 'calc w=1/[\s^2^(Fo^2^)+(0.0837P)^2^+0.0000P] where P=(Fo^2^+2Fc^2^)/3'
_refine_ls_weighting_scheme calc
_refine_ls_wR_factor_gt 0.1314
_refine_ls_wR_factor_ref 0.1601
_reflns_number_gt 4666
_reflns_number_total 7407
_reflns_threshold_expression >2sigma(I)
_cod_data_source_file ja806916t_si_011.cif
_cod_data_source_block e724a
_cod_depositor_comments
;
The following automatic conversions were performed:

'_exptl_crystal_density_meas' value 'none' was changed to '?' - the
value is perceived as not measured.

Automatic conversion script
Id: cif_fix_values 3008 2015-01-20 13:52:24Z robertas 
;
_cod_database_code 4108841

loop_
_symmetry_equiv_pos_as_xyz
'x, y, z'
'-x+1/2, y+1/2, -z+1/2'
'-x, -y, -z'
'x-1/2, -y-1/2, z-1/2'

loop_
_atom_site_label
_atom_site_type_symbol
_atom_site_fract_x
_atom_site_fract_y
_atom_site_fract_z
_atom_site_U_iso_or_equiv
_atom_site_adp_type
_atom_site_occupancy
_atom_site_symmetry_multiplicity
_atom_site_calc_flag
_atom_site_refinement_flags
C1 C 0.2305(4) 0.30759(14) 0.29750(14) 0.0141(6) Uani 1 1 d .
N1 N 0.2313(3) 0.32909(12) 0.23859(11) 0.0164(6) Uani 1 1 d .
H1A H 0.3316 0.3233 0.2157 0.020 Uiso 1 1 calc R
C2 C 0.0719(4) 0.36244(15) 0.20908(14) 0.0192(7) Uani 1 1 d .
H2A H -0.0105 0.3347 0.1833 0.023 Uiso 1 1 calc R
H2B H 0.1188 0.3937 0.1796 0.023 Uiso 1 1 calc R
C3 C -0.0400(4) 0.39183(14) 0.26182(15) 0.0183(7) Uani 1 1 d .
H3 H -0.1592 0.4092 0.2422 0.022 Uiso 1 1 calc R
O1 O 0.0663(3) 0.43818(10) 0.29412(11) 0.0238(5) Uani 1 1 d .
H1 H 0.0542 0.4704 0.2730 0.036 Uiso 1 1 calc R
C4 C -0.0875(4) 0.34448(15) 0.31125(15) 0.0202(7) Uani 1 1 d .
H4A H -0.1493 0.3636 0.3481 0.024 Uiso 1 1 calc R
H4B H -0.1761 0.3148 0.2912 0.024 Uiso 1 1 calc R
N2 N 0.0846(3) 0.31418(12) 0.33443(12) 0.0170(6) Uani 1 1 d .
H2C H 0.0912 0.2999 0.3742 0.020 Uiso 1 1 calc R
C5 C 0.3978(4) 0.27395(14) 0.32391(14) 0.0147(6) Uani 1 1 d .
C6 C 0.4760(4) 0.22860(15) 0.28757(14) 0.0177(7) Uani 1 1 d .
H6 H 0.4244 0.2195 0.2455 0.021 Uiso 1 1 calc R
C7 C 0.6306(4) 0.19628(14) 0.31291(14) 0.0162(6) Uani 1 1 d .
H7 H 0.6838 0.1650 0.2882 0.019 Uiso 1 1 calc R
C8 C 0.7063(4) 0.20991(14) 0.37409(14) 0.0152(6) Uani 1 1 d .
C9 C 0.6281(4) 0.25596(15) 0.41078(14) 0.0172(7) Uani 1 1 d .
H9 H 0.6805 0.2653 0.4527 0.021 Uiso 1 1 calc R
C10 C 0.4742(4) 0.28776(14) 0.38571(14) 0.0164(6) Uani 1 1 d .
H10 H 0.4205 0.3190 0.4104 0.020 Uiso 1 1 calc R
C11 C 0.8666(4) 0.17410(14) 0.40144(14) 0.0156(6) Uani 1 1 d .
N3 N 1.0070(3) 0.15995(13) 0.36397(12) 0.0204(6) Uani 1 1 d .
H3B H 1.0055 0.1741 0.3241 0.025 Uiso 1 1 calc R
C12 C 1.1648(4) 0.12163(17) 0.38620(16) 0.0259(8) Uani 1 1 d .
H12A H 1.2719 0.1470 0.4019 0.031 Uiso 1 1 calc R
H12B H 1.2073 0.0968 0.3497 0.031 Uiso 1 1 calc R
C13 C 1.1027(5) 0.08091(17) 0.44079(17) 0.0304(8) Uani 1 1 d .
H13 H 1.2131 0.0580 0.4596 0.036 Uiso 1 1 calc R
O2 O 0.9586(4) 0.04024(13) 0.41779(14) 0.0439(7) Uani 1 1 d .
H2 H 1.0063 0.0137 0.3946 0.066 Uiso 1 1 calc R
C14 C 1.0168(4) 0.11957(17) 0.49274(15) 0.0255(8) Uani 1 1 d .
H14A H 0.9656 0.0937 0.5268 0.031 Uiso 1 1 calc R
H14B H 1.1145 0.1461 0.5131 0.031 Uiso 1 1 calc R
N4 N 0.8646(3) 0.15622(12) 0.46205(11) 0.0160(6) Uani 1 1 d .
H4 H 0.7685 0.1665 0.4853 0.019 Uiso 1 1 calc R
C15 C 0.1962(4) 0.00782(14) 0.08780(14) 0.0136(6) Uani 1 1 d .
N5 N 0.0464(3) -0.02595(12) 0.07614(12) 0.0158(5) Uani 1 1 d .
H5 H 0.0458 -0.0518 0.0439 0.019 Uiso 1 1 calc R
C16 C -0.1195(4) -0.02134(16) 0.11586(14) 0.0198(7) Uani 1 1 d .
H16A H -0.1870 -0.0603 0.1158 0.024 Uiso 1 1 calc R
H16B H -0.2066 0.0096 0.0975 0.024 Uiso 1 1 calc R
C17 C -0.0582(4) -0.00461(15) 0.18426(15) 0.0188(7) Uani 1 1 d .
H17 H -0.1738 0.0042 0.2088 0.023 Uiso 1 1 calc R
O3 O 0.0381(3) -0.05392(11) 0.21522(11) 0.0257(5) Uani 1 1 d .
H3A H 0.1481 -0.0561 0.2019 0.039 Uiso 1 1 calc R
C18 C 0.0606(4) 0.05217(15) 0.18339(14) 0.0180(7) Uani 1 1 d .
H18A H -0.0195 0.0869 0.1704 0.022 Uiso 1 1 calc R
H18B H 0.1164 0.0601 0.2273 0.022 Uiso 1 1 calc R
N6 N 0.2112(3) 0.04459(11) 0.13734(11) 0.0139(5) Uani 1 1 d .
H6A H 0.3156 0.0656 0.1433 0.017 Uiso 1 1 calc R
C19 C 0.3552(4) 0.00385(14) 0.04275(13) 0.0140(6) Uani 1 1 d .
C20 C 0.4339(4) 0.05622(14) 0.01873(14) 0.0148(6) Uani 1 1 d .
H20 H 0.3883 0.0944 0.0316 0.018 Uiso 1 1 calc R
C21 C 0.4208(4) -0.05254(14) 0.02410(14) 0.0153(6) Uani 1 1 d .
H21 H 0.3662 -0.0881 0.0406 0.018 Uiso 1 1 calc R
Fe1 Fe 0.79507(5) 0.21481(2) 0.099500(19) 0.01296(13) Uani 1 1 d .
C22 C 0.9581(4) 0.27633(15) 0.06558(14) 0.0197(7) Uani 1 1 d .
N7 N 1.0509(4) 0.31403(14) 0.04546(14) 0.0318(7) Uani 1 1 d .
C23 C 0.9320(4) 0.15206(15) 0.05564(14) 0.0164(7) Uani 1 1 d .
N8 N 0.9986(4) 0.11440(13) 0.02549(13) 0.0212(6) Uani 1 1 d .
C24 C 0.6429(4) 0.21690(14) 0.01928(15) 0.0174(6) Uani 1 1 d .
N9 N 0.5623(4) 0.21556(13) -0.03077(13) 0.0243(6) Uani 1 1 d .
C25 C 0.6371(4) 0.15436(15) 0.13747(14) 0.0173(7) Uani 1 1 d .
N10 N 0.5490(4) 0.11852(13) 0.16317(13) 0.0262(7) Uani 1 1 d .
C26 C 0.6483(4) 0.27916(15) 0.13641(14) 0.0180(7) Uani 1 1 d .
N11 N 0.5622(4) 0.31802(13) 0.15754(13) 0.0262(7) Uani 1 1 d .
C27 C 0.9470(4) 0.20817(14) 0.18033(14) 0.0156(6) Uani 1 1 d .
N12 N 1.0246(4) 0.20146(13) 0.22979(13) 0.0219(6) Uani 1 1 d .
O4 O 0.4523(5) 0.44283(14) 0.15185(14) 0.0475(8) Uani 1 1 d D
O5 O 0.4751(5) 0.04056(13) 0.27151(13) 0.0445(8) Uani 1 1 d D
O6 O 0.5755(5) 0.04171(15) 0.39901(16) 0.0495(8) Uani 1 1 d D
O7 O 0.4401(9) 0.9404(3) 0.4561(3) 0.145(3) Uani 1 1 d D
H22 H 0.463(5) 0.4477(18) 0.1922(9) 0.037(4) Uiso 1 1 d D
H23 H 0.567(3) 0.447(2) 0.152(2) 0.037(4) Uiso 1 1 d D
H24 H 0.532(5) 0.0646(15) 0.2501(17) 0.037(4) Uiso 1 1 d D
H25 H 0.518(5) 0.0434(18) 0.3090(11) 0.037(4) Uiso 1 1 d D
H26 H 0.547(6) 0.0076(10) 0.406(2) 0.037(4) Uiso 1 1 d D
H27 H 0.696(3) 0.0379(19) 0.3889(18) 0.037(4) Uiso 1 1 d D
H29 H 0.385(6) 0.943(3) 0.4190(10) 0.157(4) Uiso 1 1 d D
H28 H 0.409(5) 0.947(2) 0.4931(9) 0.157(4) Uiso 1 1 d D

loop_
_atom_site_aniso_label
_atom_site_aniso_U_11
_atom_site_aniso_U_22
_atom_site_aniso_U_33
_atom_site_aniso_U_23
_atom_site_aniso_U_13
_atom_site_aniso_U_12
C1 0.0164(14) 0.0090(15) 0.0170(15) -0.0032(12) 0.0010(12) 0.0008(12)
N1 0.0176(12) 0.0155(15) 0.0162(13) -0.0003(11) 0.0028(10) 0.0025(11)
C2 0.0208(15) 0.0201(18) 0.0165(15) 0.0012(13) -0.0038(12) 0.0036(13)
C3 0.0183(15) 0.0132(17) 0.0231(16) -0.0033(13) -0.0032(12) 0.0011(13)
O1 0.0329(12) 0.0114(12) 0.0270(12) -0.0029(10) -0.0012(10) -0.0009(10)
C4 0.0127(14) 0.0198(18) 0.0283(17) 0.0022(14) 0.0030(12) 0.0035(13)
N2 0.0170(12) 0.0180(15) 0.0161(13) 0.0027(11) 0.0019(10) 0.0030(11)
C5 0.0151(14) 0.0129(17) 0.0162(14) 0.0011(12) 0.0001(11) 0.0008(12)
C6 0.0178(14) 0.0217(19) 0.0134(14) -0.0014(13) -0.0021(12) -0.0003(13)
C7 0.0175(14) 0.0134(16) 0.0178(15) -0.0017(13) 0.0026(12) 0.0003(12)
C8 0.0146(14) 0.0145(17) 0.0165(14) 0.0017(13) 0.0009(11) -0.0007(12)
C9 0.0175(14) 0.0188(18) 0.0153(14) -0.0001(13) 0.0027(12) 0.0006(13)
C10 0.0186(14) 0.0152(17) 0.0157(14) -0.0014(13) 0.0034(12) 0.0007(13)
C11 0.0153(14) 0.0148(17) 0.0166(15) -0.0019(13) 0.0006(11) -0.0009(12)
N3 0.0170(12) 0.0280(17) 0.0165(13) 0.0046(12) 0.0030(10) 0.0067(12)
C12 0.0207(16) 0.034(2) 0.0238(17) 0.0055(16) 0.0043(13) 0.0104(15)
C13 0.0291(18) 0.032(2) 0.0297(19) 0.0014(17) -0.0001(15) 0.0119(16)
O2 0.0423(16) 0.0310(17) 0.058(2) -0.0134(14) 0.0027(14) 0.0031(13)
C14 0.0238(16) 0.034(2) 0.0189(16) 0.0046(15) -0.0013(13) 0.0084(15)
N4 0.0190(12) 0.0150(14) 0.0142(12) -0.0011(11) 0.0021(10) 0.0050(11)
C15 0.0142(14) 0.0118(16) 0.0150(14) 0.0036(12) 0.0010(11) 0.0028(12)
N5 0.0148(12) 0.0171(15) 0.0157(12) -0.0045(11) 0.0028(10) -0.0014(11)
C16 0.0139(14) 0.0245(19) 0.0213(16) -0.0011(14) 0.0037(12) -0.0026(13)
C17 0.0188(15) 0.0204(18) 0.0176(15) -0.0001(14) 0.0062(12) 0.0008(13)
O3 0.0281(12) 0.0247(14) 0.0245(12) 0.0096(10) 0.0042(10) 0.0021(11)
C18 0.0178(14) 0.0191(18) 0.0174(15) -0.0042(13) 0.0054(12) 0.0017(13)
N6 0.0129(11) 0.0141(14) 0.0148(12) -0.0019(11) 0.0022(9) -0.0024(10)
C19 0.0120(13) 0.0172(17) 0.0126(13) -0.0007(12) 0.0009(11) -0.0004(12)
C20 0.0168(14) 0.0121(16) 0.0154(14) -0.0025(12) -0.0011(11) 0.0001(12)
C21 0.0161(14) 0.0134(16) 0.0161(14) 0.0030(13) -0.0018(11) -0.0043(12)
Fe1 0.0146(2) 0.0132(2) 0.0112(2) -0.00066(18) 0.00084(15) -0.00067(18)
C22 0.0247(16) 0.0204(19) 0.0144(14) -0.0071(14) 0.0052(13) -0.0011(14)
N7 0.0437(18) 0.0266(18) 0.0261(15) -0.0039(14) 0.0152(14) -0.0146(15)
C23 0.0150(14) 0.0197(18) 0.0142(14) 0.0021(13) -0.0025(11) -0.0007(13)
N8 0.0211(13) 0.0214(16) 0.0209(14) -0.0010(12) -0.0026(11) 0.0032(12)
C24 0.0191(15) 0.0130(17) 0.0204(15) -0.0011(14) 0.0046(12) 0.0037(13)
N9 0.0238(14) 0.0303(18) 0.0186(14) -0.0009(13) -0.0032(11) 0.0060(13)
C25 0.0184(14) 0.0194(18) 0.0138(14) -0.0044(13) -0.0026(12) -0.0005(13)
N10 0.0301(15) 0.0273(17) 0.0214(14) 0.0007(13) 0.0021(12) -0.0118(13)
C26 0.0196(15) 0.0205(19) 0.0140(14) 0.0036(14) 0.0015(12) -0.0022(14)
N11 0.0294(15) 0.0243(18) 0.0256(15) -0.0028(13) 0.0108(12) 0.0040(13)
C27 0.0160(14) 0.0118(16) 0.0193(15) -0.0010(13) 0.0049(12) -0.0024(12)
N12 0.0249(14) 0.0223(16) 0.0185(14) 0.0011(12) -0.0010(11) -0.0046(12)
O4 0.081(2) 0.0343(18) 0.0279(14) 0.0032(14) 0.0030(16) 0.0045(18)
O5 0.072(2) 0.0299(17) 0.0308(16) 0.0060(13) -0.0084(15) -0.0123(15)
O6 0.0567(19) 0.046(2) 0.0454(18) 0.0009(16) -0.0014(15) -0.0080(17)
O7 0.210(7) 0.069(3) 0.164(5) -0.024(5) 0.117(5) -0.043(4)

loop_
_atom_type_symbol
_atom_type_description
_atom_type_scat_dispersion_real
_atom_type_scat_dispersion_imag
_atom_type_scat_source
C C 0.0033 0.0016 'International Tables Vol C Tables 4.2.6.8 and 6.1.1.4'
H H 0.0000 0.0000 'International Tables Vol C Tables 4.2.6.8 and 6.1.1.4'
N N 0.0061 0.0033 'International Tables Vol C Tables 4.2.6.8 and 6.1.1.4'
O O 0.0106 0.0060 'International Tables Vol C Tables 4.2.6.8 and 6.1.1.4'
Fe Fe 0.3463 0.8444 'International Tables Vol C Tables 4.2.6.8 and 6.1.1.4'

loop_
_geom_angle_atom_site_label_1
_geom_angle_atom_site_label_2
_geom_angle_atom_site_label_3
_geom_angle
_geom_angle_site_symmetry_1
N1 C1 N2 122.0(3) .
N1 C1 C5 119.4(3) .
N2 C1 C5 118.6(3) .
C1 N1 C2 122.7(2) .
C1 N1 H1A 118.7 .
C2 N1 H1A 118.7 .
N1 C2 C3 109.7(2) .
N1 C2 H2A 109.7 .
C3 C2 H2A 109.7 .
N1 C2 H2B 109.7 .
C3 C2 H2B 109.7 .
H2A C2 H2B 108.2 .
O1 C3 C4 108.4(2) .
O1 C3 C2 111.3(2) .
C4 C3 C2 108.7(3) .
O1 C3 H3 109.5 .
C4 C3 H3 109.5 .
C2 C3 H3 109.5 .
C3 O1 H1 109.5 .
N2 C4 C3 109.6(2) .
N2 C4 H4A 109.7 .
C3 C4 H4A 109.7 .
N2 C4 H4B 109.7 .
C3 C4 H4B 109.7 .
H4A C4 H4B 108.2 .
C1 N2 C4 121.9(2) .
C1 N2 H2C 119.0 .
C4 N2 H2C 119.0 .
C6 C5 C10 120.3(3) .
C6 C5 C1 119.9(3) .
C10 C5 C1 119.8(3) .
C5 C6 C7 119.9(3) .
C5 C6 H6 120.1 .
C7 C6 H6 120.1 .
C8 C7 C6 119.9(3) .
C8 C7 H7 120.0 .
C6 C7 H7 120.0 .
C7 C8 C9 120.3(3) .
C7 C8 C11 119.5(3) .
C9 C8 C11 120.1(3) .
C10 C9 C8 119.7(3) .
C10 C9 H9 120.2 .
C8 C9 H9 120.2 .
C9 C10 C5 119.9(3) .
C9 C10 H10 120.0 .
C5 C10 H10 120.0 .
N4 C11 N3 121.5(3) .
N4 C11 C8 119.2(3) .
N3 C11 C8 119.3(3) .
C11 N3 C12 122.6(3) .
C11 N3 H3B 118.7 .
C12 N3 H3B 118.7 .
N3 C12 C13 109.6(2) .
N3 C12 H12A 109.7 .
C13 C12 H12A 109.7 .
N3 C12 H12B 109.7 .
C13 C12 H12B 109.7 .
H12A C12 H12B 108.2 .
O2 C13 C14 106.8(3) .
O2 C13 C12 110.8(3) .
C14 C13 C12 108.8(3) .
O2 C13 H13 110.1 .
C14 C13 H13 110.1 .
C12 C13 H13 110.1 .
C13 O2 H2 109.5 .
N4 C14 C13 108.5(3) .
N4 C14 H14A 110.0 .
C13 C14 H14A 110.0 .
N4 C14 H14B 110.0 .
C13 C14 H14B 110.0 .
H14A C14 H14B 108.4 .
C11 N4 C14 122.6(2) .
C11 N4 H4 118.7 .
C14 N4 H4 118.7 .
N6 C15 N5 122.5(3) .
N6 C15 C19 118.9(3) .
N5 C15 C19 118.6(3) .
C15 N5 C16 121.3(3) .
C15 N5 H5 119.3 .
C16 N5 H5 119.3 .
N5 C16 C17 109.5(2) .
N5 C16 H16A 109.8 .
C17 C16 H16A 109.8 .
N5 C16 H16B 109.8 .
C17 C16 H16B 109.8 .
H16A C16 H16B 108.2 .
O3 C17 C16 110.1(3) .
O3 C17 C18 112.8(3) .
C16 C17 C18 109.5(3) .
O3 C17 H17 108.1 .
C16 C17 H17 108.1 .
C18 C17 H17 108.1 .
C17 O3 H3A 109.5 .
N6 C18 C17 109.4(2) .
N6 C18 H18A 109.8 .
C17 C18 H18A 109.8 .
N6 C18 H18B 109.8 .
C17 C18 H18B 109.8 .
H18A C18 H18B 108.2 .
C15 N6 C18 122.6(2) .
C15 N6 H6A 118.7 .
C18 N6 H6A 118.7 .
C20 C19 C21 120.6(3) .
C20 C19 C15 119.8(3) .
C21 C19 C15 119.5(3) .
C21 C20 C19 119.8(3) 3_655
C21 C20 H20 120.1 3_655
C19 C20 H20 120.1 .
C20 C21 C19 119.5(3) 3_655
C20 C21 H21 120.2 3_655
C19 C21 H21 120.2 .
C25 Fe1 C24 92.89(12) .
C25 Fe1 C22 177.26(12) .
C24 Fe1 C22 89.70(13) .
C25 Fe1 C26 91.33(13) .
C24 Fe1 C26 91.61(12) .
C22 Fe1 C26 87.71(13) .
C25 Fe1 C23 89.98(13) .
C24 Fe1 C23 83.76(12) .
C22 Fe1 C23 91.18(13) .
C26 Fe1 C23 175.25(12) .
C25 Fe1 C27 84.87(12) .
C24 Fe1 C27 177.03(13) .
C22 Fe1 C27 92.57(13) .
C26 Fe1 C27 90.39(12) .
C23 Fe1 C27 94.27(12) .
N7 C22 Fe1 178.1(3) .
N8 C23 Fe1 173.5(3) .
N9 C24 Fe1 174.8(3) .
N10 C25 Fe1 176.3(3) .
N11 C26 Fe1 178.8(3) .
N12 C27 Fe1 174.4(3) .
H22 O4 H23 86(4) .
H24 O5 H25 107(4) .
H26 O6 H27 102(4) .

loop_
_geom_bond_atom_site_label_1
_geom_bond_atom_site_label_2
_geom_bond_distance
_geom_bond_site_symmetry_2
C1 N1 1.306(4) .
C1 N2 1.320(3) .
C1 C5 1.487(4) .
N1 C2 1.464(4) .
N1 H1A 0.8800 .
C2 C3 1.521(4) .
C2 H2A 0.9900 .
C2 H2B 0.9900 .
C3 O1 1.426(4) .
C3 C4 1.513(4) .
C3 H3 1.0000 .
O1 H1 0.8400 .
C4 N2 1.458(4) .
C4 H4A 0.9900 .
C4 H4B 0.9900 .
N2 H2C 0.8800 .
C5 C6 1.386(4) .
C5 C10 1.399(4) .
C6 C7 1.395(4) .
C6 H6 0.9500 .
C7 C8 1.385(4) .
C7 H7 0.9500 .
C8 C9 1.401(4) .
C8 C11 1.481(4) .
C9 C10 1.383(4) .
C9 H9 0.9500 .
C10 H10 0.9500 .
C11 N4 1.313(4) .
C11 N3 1.324(4) .
N3 C12 1.466(4) .
N3 H3B 0.8800 .
C12 C13 1.524(5) .
C12 H12A 0.9900 .
C12 H12B 0.9900 .
C13 O2 1.431(4) .
C13 C14 1.521(5) .
C13 H13 1.0000 .
O2 H2 0.8400 .
C14 N4 1.475(4) .
C14 H14A 0.9900 .
C14 H14B 0.9900 .
N4 H4 0.8800 .
C15 N6 1.310(4) .
C15 N5 1.315(4) .
C15 C19 1.494(4) .
N5 C16 1.466(3) .
N5 H5 0.8800 .
C16 C17 1.506(4) .
C16 H16A 0.9900 .
C16 H16B 0.9900 .
C17 O3 1.429(4) .
C17 C18 1.518(4) .
C17 H17 1.0000 .
O3 H3A 0.8400 .
C18 N6 1.469(3) .
C18 H18A 0.9900 .
C18 H18B 0.9900 .
N6 H6A 0.8800 .
C19 C20 1.391(4) .
C19 C21 1.396(4) .
C20 C21 1.388(4) 3_655
C20 H20 0.9500 .
C21 C20 1.388(4) 3_655
C21 H21 0.9500 .
Fe1 C25 1.936(3) .
Fe1 C24 1.940(3) .
Fe1 C22 1.941(3) .
Fe1 C26 1.943(3) .
Fe1 C23 1.944(3) .
Fe1 C27 1.954(3) .
C22 N7 1.153(4) .
C23 N8 1.156(4) .
C24 N9 1.160(4) .
C25 N10 1.155(4) .
C26 N11 1.154(4) .
C27 N12 1.149(4) .
O4 H22 0.840(18) .
O4 H23 0.817(18) .
O5 H24 0.812(18) .
O5 H25 0.820(18) .
O6 H26 0.800(18) .
O6 H27 0.894(18) .
